data_7042924
loop_
_publ_author_name
'Brechin, Euan K.'
'Fraser, Hector'
'Nichol, Gary Stephen'
'Velmurugan, Gunasekaran'
'Rajaraman, Gopalan'

_publ_section_title
;
 Magneto-structural correlations in a family of dialkoxo bridged chromium
 dimers
;
_journal_name_full 'Dalton Trans.'
_journal_paper_doi 10.1039/C7DT01197K
_journal_year 2017
_chemical_formula_moiety 'C12 H13 Cl2 Cr N2 O2'
_chemical_formula_sum 'C14 H16 Cl2 Cr N3 O2'
_chemical_formula_weight 381.20
_space_group_crystal_system tetragonal
_space_group_IT_number 133
_space_group_name_Hall '-P 4ac 2b'
_space_group_name_H-M_alt 'P 42/n b c'
_symmetry_space_group_name_Hall '-P 4ac 2b'
_symmetry_space_group_name_H-M 'P 42/n b c :2'
_atom_sites_solution_hydrogens mixed
_audit_creation_date 2015-11-04
_audit_creation_method
;
Olex2 1.2-beta
(compiled 2015.09.30 svn.r3233 for OlexSys, GUI svn.r5103)
;
_audit_update_record
;
2017-03-27 deposited with the CCDC.
2017-05-08 downloaded from the CCDC.
;
_cell_angle_alpha 90
_cell_angle_beta 90
_cell_angle_gamma 90
_cell_formula_units_Z 8
_cell_length_a 15.4761(3)
_cell_length_b 15.4761(3)
_cell_length_c 12.3453(3)
_cell_measurement_reflns_used 24294
_cell_measurement_temperature 120.0
_cell_measurement_theta_max 29.1690
_cell_measurement_theta_min 3.7150
_cell_volume 2956.82(11)
_computing_cell_refinement
;
CrysAlisPro, Agilent Technologies,
Version 1.171.37.35e (release 07-10-2014 CrysAlis171 .NET)
(compiled Oct  7 2014,17:20:27)
;
_computing_data_collection
;
CrysAlisPro, Agilent Technologies,
Version 1.171.37.35e (release 07-10-2014 CrysAlis171 .NET)
(compiled Oct  7 2014,17:20:27)
;
_computing_data_reduction
;
CrysAlisPro, Agilent Technologies,
Version 1.171.37.35e (release 07-10-2014 CrysAlis171 .NET)
(compiled Oct  7 2014,17:20:27)
;
_computing_molecular_graphics 'Olex2 (Dolomanov et al., 2009)'
_computing_publication_material 'Olex2 (Dolomanov et al., 2009)'
_computing_structure_refinement 'ShelXL (Sheldrick, 2015)'
_computing_structure_solution 'ShelXS (Sheldrick, 2008)'
_diffrn_ambient_environment N~2~
_diffrn_ambient_temperature 120.0
_diffrn_detector 'CCD plate'
_diffrn_detector_area_resol_mean 5.1574
_diffrn_detector_type Atlas
_diffrn_measured_fraction_theta_full 0.998
_diffrn_measured_fraction_theta_max 0.998
_diffrn_measurement_details
;
#__ type_ start__ end____ width___ exp.time_
  1 omega  -92.00  -51.00   1.0000   30.0000
omega____ theta____ kappa____ phi______ frames
    -       -9.2747  173.0000  -53.1619 41

#__ type_ start__ end____ width___ exp.time_
  2 omega  -20.00   31.00   1.0000   30.0000
omega____ theta____ kappa____ phi______ frames
    -       -9.2747  -99.0000  150.0000 51

#__ type_ start__ end____ width___ exp.time_
  3 omega  -20.00   31.00   1.0000   30.0000
omega____ theta____ kappa____ phi______ frames
    -       -9.2747  -99.0000   60.0000 51

#__ type_ start__ end____ width___ exp.time_
  4 omega  -73.00  -32.00   1.0000   30.0000
omega____ theta____ kappa____ phi______ frames
    -       -9.2747  140.0000 -123.8148 41

#__ type_ start__ end____ width___ exp.time_
  5 omega  -20.00   31.00   1.0000   30.0000
omega____ theta____ kappa____ phi______ frames
    -       -9.2747  -99.0000  120.0000 51

#__ type_ start__ end____ width___ exp.time_
  6 omega  -68.00   48.00   1.0000   30.0000
omega____ theta____ kappa____ phi______ frames
    -       10.8372  -19.0000   60.0000 116

#__ type_ start__ end____ width___ exp.time_
  7 omega  -59.00   37.00   1.0000   30.0000
omega____ theta____ kappa____ phi______ frames
    -       10.8372  -57.0000    0.0000 96

#__ type_ start__ end____ width___ exp.time_
  8 omega  -12.00   83.00   1.0000   30.0000
omega____ theta____ kappa____ phi______ frames
    -       10.8372   38.0000 -180.0000 95

#__ type_ start__ end____ width___ exp.time_
  9 omega   13.00   78.00   1.0000   30.0000
omega____ theta____ kappa____ phi______ frames
    -       10.8372 -145.0000 -131.5234 65

#__ type_ start__ end____ width___ exp.time_
 10 omega  -62.00   33.00   1.0000   30.0000
omega____ theta____ kappa____ phi______ frames
    -       10.8372  -38.0000 -180.0000 95

#__ type_ start__ end____ width___ exp.time_
 11 omega  -66.00  -25.00   1.0000   30.0000
omega____ theta____ kappa____ phi______ frames
    -       -9.2747  127.0000   39.2654 41

#__ type_ start__ end____ width___ exp.time_
 12 omega  -20.00   31.00   1.0000   30.0000
omega____ theta____ kappa____ phi______ frames
    -       -9.2747  -99.0000 -150.0000 51

#__ type_ start__ end____ width___ exp.time_
 13 omega  -83.00   22.00   1.0000   30.0000
omega____ theta____ kappa____ phi______ frames
    -       -9.2747  -77.0000    0.0000 105

#__ type_ start__ end____ width___ exp.time_
 14 omega   -5.00   61.00   1.0000   30.0000
omega____ theta____ kappa____ phi______ frames
    -       10.8372 -117.0000   62.3225 66

#__ type_ start__ end____ width___ exp.time_
 15 omega  -16.00   81.00   1.0000   30.0000
omega____ theta____ kappa____ phi______ frames
    -       10.8372   57.0000  -60.0000 97

#__ type_ start__ end____ width___ exp.time_
 16 omega    4.00   68.00   1.0000   30.0000
omega____ theta____ kappa____ phi______ frames
    -       10.8372 -128.0000  -32.3956 64

#__ type_ start__ end____ width___ exp.time_
 17 omega    6.00   70.00   1.0000   30.0000
omega____ theta____ kappa____ phi______ frames
    -       10.8372 -131.0000 -111.6368 64

#__ type_ start__ end____ width___ exp.time_
 18 omega  -20.00   51.00   1.0000   30.0000
omega____ theta____ kappa____ phi______ frames
    -       10.8372  -99.0000  -90.0000 71

#__ type_ start__ end____ width___ exp.time_
 19 omega  -20.00   31.00   1.0000   30.0000
omega____ theta____ kappa____ phi______ frames
    -       -9.2747  -99.0000   30.0000 51

#__ type_ start__ end____ width___ exp.time_
 20 omega  -62.00   33.00   1.0000   30.0000
omega____ theta____ kappa____ phi______ frames
    -       10.8372  -38.0000 -150.0000 95

#__ type_ start__ end____ width___ exp.time_
 21 omega    9.00   73.00   1.0000   30.0000
omega____ theta____ kappa____ phi______ frames
    -       10.8372 -137.0000  112.1175 64

#__ type_ start__ end____ width___ exp.time_
 22 omega    3.00   67.00   1.0000   30.0000
omega____ theta____ kappa____ phi______ frames
    -       10.8372 -127.0000  -67.2231 64

#__ type_ start__ end____ width___ exp.time_
 23 omega    6.00   70.00   1.0000   30.0000
omega____ theta____ kappa____ phi______ frames
    -       10.8372 -131.0000 -179.0000 64

#__ type_ start__ end____ width___ exp.time_
 24 omega   10.00   57.00   1.0000   30.0000
omega____ theta____ kappa____ phi______ frames
    -       10.8372 -138.0000    4.0000 47

#__ type_ start__ end____ width___ exp.time_
 25 omega    6.00   69.00   1.0000   30.0000
omega____ theta____ kappa____ phi______ frames
    -       10.8372 -130.0000   14.0926 63
;
_diffrn_measurement_device 'four-circle diffractometer'
_diffrn_measurement_device_type 'Rigaku Oxford Diffraction SuperNova'
_diffrn_measurement_method '\w scans'
_diffrn_orient_matrix_UB_11 0.0258217000
_diffrn_orient_matrix_UB_12 -0.0374303000
_diffrn_orient_matrix_UB_13 0.0072672000
_diffrn_orient_matrix_UB_21 -0.0369078000
_diffrn_orient_matrix_UB_22 -0.0264181000
_diffrn_orient_matrix_UB_23 -0.0079844000
_diffrn_orient_matrix_UB_31 0.0085227000
_diffrn_orient_matrix_UB_32 -0.0010413000
_diffrn_orient_matrix_UB_33 -0.0564241000
_diffrn_radiation_monochromator mirror
_diffrn_radiation_probe x-ray
_diffrn_radiation_type MoK\a
_diffrn_radiation_wavelength 0.71073
_diffrn_reflns_av_R_equivalents 0.0725
_diffrn_reflns_av_unetI/netI 0.0118
_diffrn_reflns_Laue_measured_fraction_full 0.998
_diffrn_reflns_Laue_measured_fraction_max 0.998
_diffrn_reflns_limit_h_max 19
_diffrn_reflns_limit_h_min -19
_diffrn_reflns_limit_k_max 19
_diffrn_reflns_limit_k_min -19
_diffrn_reflns_limit_l_max 15
_diffrn_reflns_limit_l_min -15
_diffrn_reflns_number 134457
_diffrn_reflns_point_group_measured_fraction_full 0.998
_diffrn_reflns_point_group_measured_fraction_max 0.998
_diffrn_reflns_theta_full 26.000
_diffrn_reflns_theta_max 26.369
_diffrn_reflns_theta_min 3.107
_diffrn_source 'SuperNova (Mo) X-ray Source'
_exptl_absorpt_coefficient_mu 1.145
_exptl_absorpt_correction_T_max 1.00000
_exptl_absorpt_correction_T_min 0.93331
_exptl_absorpt_correction_type multi-scan
_exptl_absorpt_process_details
;
CrysAlisPro, Agilent Technologies,
Version 1.171.37.35e (release 07-10-2014 CrysAlis171 .NET)
(compiled Oct  7 2014,17:20:27)
Empirical absorption correction using spherical harmonics,
 implemented in SCALE3 ABSPACK scaling algorithm.
Empirical absorption correction using spherical harmonics,
 implemented in SCALE3 ABSPACK scaling algorithm.
;
_exptl_crystal_colour green
_exptl_crystal_colour_primary green
_exptl_crystal_density_diffrn 1.713
_exptl_crystal_description block
_exptl_crystal_F_000 1560
_exptl_crystal_recrystallization_method
'The material was recrystallised from a mixture of acetonitrile and diethyl ether by vapour diffusion'
_exptl_crystal_size_max 0.2229
_exptl_crystal_size_mid 0.0507
_exptl_crystal_size_min 0.0432
_platon_squeeze_details 'MeCN removed'
_refine_diff_density_max 0.452
_refine_diff_density_min -0.358
_refine_diff_density_rms 0.074
_refine_ls_extinction_method none
_refine_ls_goodness_of_fit_ref 1.330
_refine_ls_hydrogen_treatment mixed
_refine_ls_matrix_type full
_refine_ls_number_parameters 90
_refine_ls_number_reflns 1520
_refine_ls_number_restraints 3
_refine_ls_restrained_S_all 1.330
_refine_ls_R_factor_all 0.0491
_refine_ls_R_factor_gt 0.0489
_refine_ls_shift/su_max 0.000
_refine_ls_shift/su_mean 0.000
_refine_ls_structure_factor_coef Fsqd
_refine_ls_weighting_details 'w=1/[\s^2^(Fo^2^)+(0.0319P)^2^+7.2479P] where P=(Fo^2^+2Fc^2^)/3'
_refine_ls_weighting_scheme calc
_refine_ls_wR_factor_gt 0.1086
_refine_ls_wR_factor_ref 0.1087
_reflns_Friedel_coverage 0.000
_reflns_number_gt 1516
_reflns_number_total 1520
_reflns_threshold_expression 'I > 2\s(I)'
_cod_data_source_file c7dt01197k2.cif
_cod_data_source_block 8
_cod_original_cell_volume 2956.82(13)
_cod_database_code 7042924
_chemical_oxdiff_formula 'C12 H12 Cl2 Cr N2 O2 '
_chemical_oxdiff_usercomment '@ 120 K 156'
_shelx_space_group_comment
;
The symmetry employed for this shelxl refinement is uniquely defined
by the following loop, which should always be used as a source of
symmetry information in preference to the above space-group names.
They are only intended as comments.
;
_reflns_odcompleteness_completeness 99.67
_reflns_odcompleteness_iscentric 1
_reflns_odcompleteness_theta 26.32
_platon_squeeze_void_probe_radius 1.20
_olex2_refinement_description
;
1. Fixed Uiso
 At 1.2 times of:
  All C(H) groups, All C(H,H) groups
 At 1.5 times of:
  All O(H) groups
2. Restrained distances
 O1-H1
 0.85 with sigma of 0.01
 C6-H1
 1.888082 with sigma of 0.02
 Cr1-H1
 2.650777 with sigma of 0.02
3. Others
 Fixed Sof: H1(0.5)
4.a Secondary CH2 refined with riding coordinates:
 C6(H6A,H6B)
4.b Aromatic/amide H refined with riding coordinates:
 C1(H1A), C2(H2), C3(H3), C4(H4)
;
_shelx_shelxl_version_number 2014/7
_olex2_date_sample_data_collection 2015-11-03
_olex2_date_sample_submission 2015-10-09
_olex2_diffrn_ambient_temperature_device 'Oxford Cryosystems Cryostream 700+'
_olex2_exptl_crystal_mounting_method 'The crystal was mounted on a MITIGEN holder in Paratone oil'
_olex2_submission_original_sample_id 156
_olex2_submission_special_instructions 'No special instructions were received'

loop_
_space_group_symop_operation_xyz
'x, y, z'
'-y+1/2, x, z+1/2'
'-x+1/2, -y+1/2, z'
'y, -x+1/2, z+1/2'
'x, -y+1/2, -z'
'-x+1/2, y, -z'
'y, x, -z+1/2'
'-y+1/2, -x+1/2, -z+1/2'
'-x, -y, -z'
'y-1/2, -x, -z-1/2'
'x-1/2, y-1/2, -z'
'-y, x-1/2, -z-1/2'
'-x, y-1/2, z'
'x-1/2, -y, z'
'-y, -x, z-1/2'
'y-1/2, x-1/2, z-1/2'

loop_
_atom_site_label
_atom_site_type_symbol
_atom_site_fract_x
_atom_site_fract_y
_atom_site_fract_z
_atom_site_U_iso_or_equiv
_atom_site_adp_type
_atom_site_occupancy
_atom_site_site_symmetry_order
_atom_site_calc_flag
_atom_site_refinement_flags_posn
_atom_site_refinement_flags_adp
_atom_site_refinement_flags_occupancy
_atom_site_disorder_assembly
_atom_site_disorder_group
Cr1 Cr 0.7500 0.08545(4) 0.0000 0.0155(2) Uani 1 2 d DS T P . .
Cl1 Cl 0.73990(5) -0.01699(5) 0.13715(6) 0.0221(2) Uani 1 1 d . . . . .
O1 O 0.72739(13) 0.17585(14) 0.10813(17) 0.0175(5) Uani 1 1 d D . . . .
H1 H 0.747(2) 0.2272(15) 0.117(4) 0.026 Uiso 0.5 1 d DR . . A -1
N1 N 0.61661(16) 0.09893(16) -0.0141(2) 0.0170(5) Uani 1 1 d . . . . .
C1 C 0.5649(2) 0.0697(2) -0.0941(3) 0.0206(6) Uani 1 1 d . . . . .
H1A H 0.5898 0.0389 -0.1529 0.025 Uiso 1 1 calc R . . . .
C2 C 0.4764(2) 0.0833(2) -0.0928(3) 0.0234(7) Uani 1 1 d . . . . .
H2 H 0.4415 0.0634 -0.1510 0.028 Uiso 1 1 calc R . . . .
C3 C 0.4394(2) 0.1260(2) -0.0064(3) 0.0248(7) Uani 1 1 d . . . . .
H3 H 0.3786 0.1348 -0.0036 0.030 Uiso 1 1 calc R . . . .
C4 C 0.4917(2) 0.1558(2) 0.0758(3) 0.0231(7) Uani 1 1 d . . . . .
H4 H 0.4675 0.1853 0.1361 0.028 Uiso 1 1 calc R . . . .
C5 C 0.5803(2) 0.1420(2) 0.0691(3) 0.0184(6) Uani 1 1 d . . . . .
C6 C 0.6426(2) 0.1726(2) 0.1529(3) 0.0212(7) Uani 1 1 d D . . . .
H6A H 0.6255 0.2308 0.1784 0.025 Uiso 1 1 calc R . . . .
H6B H 0.6417 0.1329 0.2157 0.025 Uiso 1 1 calc R . . . .

loop_
_atom_site_aniso_label
_atom_site_aniso_U_11
_atom_site_aniso_U_22
_atom_site_aniso_U_33
_atom_site_aniso_U_23
_atom_site_aniso_U_13
_atom_site_aniso_U_12
Cr1 0.0138(3) 0.0163(4) 0.0164(3) 0.000 0.0000(3) 0.000
Cl1 0.0224(4) 0.0214(4) 0.0225(4) 0.0040(3) -0.0021(3) -0.0030(3)
O1 0.0148(11) 0.0190(11) 0.0186(10) -0.0043(9) 0.0016(8) -0.0027(8)
N1 0.0163(12) 0.0177(12) 0.0169(12) -0.0002(10) 0.0009(10) -0.0024(10)
C1 0.0246(17) 0.0210(16) 0.0161(14) 0.0019(12) 0.0023(13) -0.0032(12)
C2 0.0205(16) 0.0270(17) 0.0227(16) 0.0069(13) -0.0043(13) -0.0047(13)
C3 0.0186(15) 0.0235(16) 0.0324(17) 0.0078(15) -0.0016(14) -0.0008(13)
C4 0.0201(16) 0.0214(16) 0.0278(16) 0.0028(13) 0.0049(13) 0.0008(13)
C5 0.0207(16) 0.0153(15) 0.0191(15) 0.0055(12) 0.0015(12) -0.0018(12)
C6 0.0190(15) 0.0255(17) 0.0190(15) -0.0065(13) 0.0042(12) -0.0033(13)

loop_
_atom_type_symbol
_atom_type_description
_atom_type_scat_dispersion_real
_atom_type_scat_dispersion_imag
_atom_type_scat_source
C C 0.0033 0.0016 'International Tables Vol C Tables 4.2.6.8 and 6.1.1.4'
H H 0.0000 0.0000 'International Tables Vol C Tables 4.2.6.8 and 6.1.1.4'
Cl Cl 0.1484 0.1585 'International Tables Vol C Tables 4.2.6.8 and 6.1.1.4'
Cr Cr 0.3209 0.6236 'International Tables Vol C Tables 4.2.6.8 and 6.1.1.4'
N N 0.0061 0.0033 'International Tables Vol C Tables 4.2.6.8 and 6.1.1.4'
O O 0.0106 0.0060 'International Tables Vol C Tables 4.2.6.8 and 6.1.1.4'

loop_
_exptl_crystal_face_index_h
_exptl_crystal_face_index_k
_exptl_crystal_face_index_l
_exptl_crystal_face_perp_dist
_exptl_oxdiff_crystal_face_indexfrac_h
_exptl_oxdiff_crystal_face_indexfrac_k
_exptl_oxdiff_crystal_face_indexfrac_l
_exptl_oxdiff_crystal_face_x
_exptl_oxdiff_crystal_face_y
_exptl_oxdiff_crystal_face_z
5 4 0 0.0283 5.0000 4.0001 0.0000 -0.0206 -0.2902 0.0384
1 -1 -5 0.1039 1.0000 -1.0000 -5.0000 0.0269 0.0294 0.2917
-1 1 5 0.1025 -1.0000 1.0000 5.0000 -0.0269 -0.0294 -0.2917
-3 5 0 0.0214 -3.0000 5.0000 0.0000 -0.2646 -0.0214 -0.0308
1 0 0 0.0299 1.0000 0.0000 0.0000 0.0258 -0.0369 0.0085
2 -5 0 0.0181 2.0000 -5.0000 -0.0000 0.2388 0.0583 0.0223
-5 -2 0 0.0183 -5.0000 -2.0000 -0.0000 -0.0542 0.2374 -0.0405

loop_
_geom_angle_atom_site_label_1
_geom_angle_atom_site_label_2
_geom_angle_atom_site_label_3
_geom_angle
_geom_angle_site_symmetry_1
_geom_angle_site_symmetry_3
Cl1 Cr1 Cl1 94.01(4) 6_655 .
O1 Cr1 Cl1 172.84(6) 6_655 .
O1 Cr1 Cl1 172.85(6) . 6_655
O1 Cr1 Cl1 88.78(7) . .
O1 Cr1 Cl1 88.78(7) 6_655 6_655
O1 Cr1 O1 89.22(13) . 6_655
O1 Cr1 N1 78.99(9) 6_655 6_655
O1 Cr1 N1 92.77(9) . 6_655
O1 Cr1 N1 78.99(9) . .
O1 Cr1 N1 92.78(9) 6_655 .
N1 Cr1 Cl1 93.59(7) . .
N1 Cr1 Cl1 93.59(7) 6_655 6_655
N1 Cr1 Cl1 94.25(7) 6_655 .
N1 Cr1 Cl1 94.24(7) . 6_655
N1 Cr1 N1 168.51(14) . 6_655
Cr1 O1 H1 133.0(18) . .
C6 O1 Cr1 113.74(17) . .
C6 O1 H1 107.8(17) . .
C1 N1 Cr1 128.0(2) . .
C5 N1 Cr1 113.5(2) . .
C5 N1 C1 118.5(3) . .
N1 C1 H1A 119.1 . .
N1 C1 C2 121.8(3) . .
C2 C1 H1A 119.1 . .
C1 C2 H2 120.2 . .
C3 C2 C1 119.5(3) . .
C3 C2 H2 120.2 . .
C2 C3 H3 120.5 . .
C4 C3 C2 119.0(3) . .
C4 C3 H3 120.5 . .
C3 C4 H4 120.5 . .
C3 C4 C5 119.0(3) . .
C5 C4 H4 120.5 . .
N1 C5 C4 122.1(3) . .
N1 C5 C6 114.7(3) . .
C4 C5 C6 123.2(3) . .
O1 C6 C5 109.7(2) . .
O1 C6 H6A 109.7 . .
O1 C6 H6B 109.7 . .
C5 C6 H6A 109.7 . .
C5 C6 H6B 109.7 . .
H6A C6 H6B 108.2 . .

loop_
_geom_bond_atom_site_label_1
_geom_bond_atom_site_label_2
_geom_bond_distance
_geom_bond_site_symmetry_2
Cr1 Cl1 2.3248(9) 6_655
Cr1 Cl1 2.3248(9) .
Cr1 O1 1.965(2) 6_655
Cr1 O1 1.965(2) .
Cr1 N1 2.082(3) 6_655
Cr1 N1 2.082(3) .
O1 H1 0.855(9) .
O1 C6 1.425(4) .
N1 C1 1.349(4) .
N1 C5 1.347(4) .
C1 H1A 0.9500 .
C1 C2 1.385(5) .
C2 H2 0.9500 .
C2 C3 1.380(5) .
C3 H3 0.9500 .
C3 C4 1.377(5) .
C4 H4 0.9500 .
C4 C5 1.391(4) .
C5 C6 1.491(4) .
C6 H6A 0.9900 .
C6 H6B 0.9900 .

loop_
_geom_hbond_atom_site_label_D
_geom_hbond_atom_site_label_H
_geom_hbond_atom_site_label_A
_geom_hbond_distance_DH
_geom_hbond_distance_HA
_geom_hbond_distance_DA
_geom_hbond_angle_DHA
_geom_hbond_site_symmetry_A
O1 H1 O1 0.855(9) 1.557(17) 2.399(4) 168(6) 3_655

loop_
_geom_torsion_atom_site_label_1
_geom_torsion_atom_site_label_2
_geom_torsion_atom_site_label_3
_geom_torsion_atom_site_label_4
_geom_torsion
Cr1 O1 C6 C5 -33.5(3)
Cr1 N1 C1 C2 179.9(2)
Cr1 N1 C5 C4 -178.4(2)
Cr1 N1 C5 C6 1.1(3)
N1 C1 C2 C3 -1.7(5)
N1 C5 C6 O1 20.2(4)
C1 N1 C5 C4 1.1(4)
C1 N1 C5 C6 -179.4(3)
C1 C2 C3 C4 1.4(5)
C2 C3 C4 C5 0.1(5)
C3 C4 C5 N1 -1.4(5)
C3 C4 C5 C6 179.2(3)
C4 C5 C6 O1 -160.3(3)
C5 N1 C1 C2 0.4(4)

loop_
_platon_squeeze_void_nr
_platon_squeeze_void_average_x
_platon_squeeze_void_average_y
_platon_squeeze_void_average_z
_platon_squeeze_void_volume
_platon_squeeze_void_count_electrons
_platon_squeeze_void_content
1 0.250 0.250 -0.004 193 45 ' '
2 0.750 0.750 -0.004 193 45 ' '
